data_7708408
loop_
_publ_author_name
'J\"okel, Julia'
'Ny\&sen, Frauke'
'Siegmund, Daniel'
'Apfel, Ulf-Peter'

_publ_section_title
;
 An Asymmetric Cryptand for the Site-Specific Coordination of 3d Metals in
 Multiple Oxidation States
;
_journal_name_full 'Dalton Transactions'
_journal_paper_doi 10.1039/D1DT02075G
_journal_year 2021
_chemical_formula_moiety 'C37 H55 Cl Cu2 N5 O S3, Cl, B F4, 2(C H4 O), C2 H3 N'
_chemical_formula_sum 'C41 H66 B Cl2 Cu2 F4 N6 O3 S3'
_chemical_formula_weight 1071.96
_space_group_crystal_system orthorhombic
_space_group_IT_number 61
_space_group_name_Hall '-P 2ac 2ab'
_space_group_name_H-M_alt 'P b c a'
_atom_sites_solution_hydrogens mixed
_atom_sites_solution_primary iterative
_audit_creation_date 2021-06-21
_audit_creation_method
;
Olex2 1.3
(compiled 2020.11.12 svn.r5f609507 for OlexSys, GUI svn.r6272)
;
_audit_update_record
;
2021-06-21 deposited with the CCDC.	2021-09-24 downloaded from the CCDC.
;
_cell_angle_alpha 90
_cell_angle_beta 90
_cell_angle_gamma 90
_cell_formula_units_Z 8
_cell_length_a 18.53744(19)
_cell_length_b 17.36252(16)
_cell_length_c 30.7787(4)
_cell_measurement_reflns_used 30400
_cell_measurement_temperature 99.95(10)
_cell_measurement_theta_max 74.5910
_cell_measurement_theta_min 3.7020
_cell_volume 9906.33(19)
_computing_cell_refinement 'CrysAlisPro 1.171.38.43 (Rigaku OD, 2015)'
_computing_data_collection 'CrysAlisPro 1.171.38.43 (Rigaku OD, 2015)'
_computing_data_reduction 'CrysAlisPro 1.171.38.43 (Rigaku OD, 2015)'
_computing_molecular_graphics 'Olex2 1.3 (Dolomanov et al., 2009)'
_computing_publication_material 'Olex2 1.3 (Dolomanov et al., 2009)'
_computing_structure_refinement 'SHELXL 2018/3 (Sheldrick, 2015)'
_computing_structure_solution
;
Superflip (Palatinus & Chapuis, 2007;Palatinus & van der Lee, 2008;
Palatinus et al., 2012)
;
_diffrn_ambient_environment N~2~
_diffrn_ambient_temperature 99.95(10)
_diffrn_detector 'CCD plate'
_diffrn_detector_area_resol_mean 10.4409
_diffrn_detector_type Atlas
_diffrn_measured_fraction_theta_full 1.000
_diffrn_measured_fraction_theta_max 0.993
_diffrn_measurement_details
;
List of Runs (angles in degrees, time in seconds):

  # Type    Start    End  Width  t~exp~   \w     \q     \k     \f   Frames
#--------------------------------------------------------------------------
  1  \w   -119.00 -49.00   1.00    5.00    --  -42.65-161.00 108.00   70
  2  \w   -123.00  -2.00   1.00    5.00    --  -42.65 -19.00 150.00  121
  3  \w   -123.00  -2.00   1.00    5.00    --  -42.65 -19.00-150.00  121
  4  \w     83.00 158.00   1.00   15.00    --  108.66  45.00-180.00   75
  5  \w     32.00 137.00   1.00   15.00    --  108.66 -30.00 -90.00  105
  6  \w     83.00 158.00   1.00   15.00    --  108.66  45.00-120.00   75
  7  \w     26.00 108.00   1.00   15.00    --  108.66 -94.00-180.00   82
  8  \w     83.00 158.00   1.00   15.00    --  108.66  45.00 150.00   75
  9  \w     56.00 158.00   1.00   15.00    --  108.66  15.00 120.00  102
 10  \w     36.00 134.00   1.00   15.00    --  108.66 -45.00 150.00   98
 11  \w    -99.00  -2.00   1.00    5.00    --  -42.65 125.00  60.00   97
 12  \w   -119.00 -10.00   1.00    5.00    --  -42.65 -77.00 120.00  109
 13  \w   -115.00 -15.00   1.00    5.00    --  -42.65 -57.00   0.00  100
 14  \w     83.00 158.00   1.00   15.00    --  108.66  45.00   0.00   75
 15  \w     33.00 141.00   1.00   15.00    --  108.66 -77.00   0.00  108
 16  \w     26.00 108.00   1.00   15.00    --  108.66 -94.00 -60.00   82
 17  \w     80.00 122.00   1.00   15.00    --  108.66  61.00 -90.00   42
 18  \w     80.00 158.00   1.00   15.00    --  108.66  61.00 -60.00   78
;
_diffrn_measurement_device 'four-circle diffractometer'
_diffrn_measurement_device_type 'SuperNova, Single source at offset, Atlas'
_diffrn_measurement_method '\w scans'
_diffrn_orient_matrix_type 'CrysAlisPro convention (1999,Acta A55,543-557)'
_diffrn_orient_matrix_UB_11 -0.0231770000
_diffrn_orient_matrix_UB_12 -0.0709684000
_diffrn_orient_matrix_UB_13 0.0266082000
_diffrn_orient_matrix_UB_21 -0.0278961000
_diffrn_orient_matrix_UB_22 -0.0387757000
_diffrn_orient_matrix_UB_23 -0.0417717000
_diffrn_orient_matrix_UB_31 0.0747805000
_diffrn_orient_matrix_UB_32 -0.0364456000
_diffrn_orient_matrix_UB_33 -0.0073459000
_diffrn_radiation_monochromator mirror
_diffrn_radiation_probe x-ray
_diffrn_radiation_type 'Cu K\a'
_diffrn_radiation_wavelength 1.54184
_diffrn_reflns_av_R_equivalents 0.0416
_diffrn_reflns_av_unetI/netI 0.0193
_diffrn_reflns_Laue_measured_fraction_full 1.000
_diffrn_reflns_Laue_measured_fraction_max 0.993
_diffrn_reflns_limit_h_max 23
_diffrn_reflns_limit_h_min -21
_diffrn_reflns_limit_k_max 21
_diffrn_reflns_limit_k_min -21
_diffrn_reflns_limit_l_max 38
_diffrn_reflns_limit_l_min -37
_diffrn_reflns_number 94577
_diffrn_reflns_point_group_measured_fraction_full 1.000
_diffrn_reflns_point_group_measured_fraction_max 0.993
_diffrn_reflns_theta_full 67.684
_diffrn_reflns_theta_max 74.719
_diffrn_reflns_theta_min 3.733
_diffrn_source 'micro-focus sealed X-ray tube'
_diffrn_source_type 'SuperNova (Cu) X-ray Source'
_exptl_absorpt_coefficient_mu 3.718
_exptl_absorpt_correction_T_max 1.00000
_exptl_absorpt_correction_T_min 0.70147
_exptl_absorpt_correction_type multi-scan
_exptl_absorpt_process_details
;
CrysAlisPro 1.171.38.43 (Rigaku Oxford Diffraction, 2015)
Empirical absorption correction using spherical harmonics,
 implemented in SCALE3 ABSPACK scaling algorithm.
;
_exptl_crystal_colour_primary colourless
_exptl_crystal_density_diffrn 1.437
_exptl_crystal_description prism
_exptl_crystal_F_000 4472
_exptl_crystal_size_max 0.16
_exptl_crystal_size_mid 0.14
_exptl_crystal_size_min 0.11
_refine_diff_density_max 0.659
_refine_diff_density_min -0.618
_refine_diff_density_rms 0.061
_refine_ls_extinction_method none
_refine_ls_goodness_of_fit_ref 1.023
_refine_ls_hydrogen_treatment mixed
_refine_ls_matrix_type full
_refine_ls_number_parameters 582
_refine_ls_number_reflns 10090
_refine_ls_number_restraints 4
_refine_ls_restrained_S_all 1.024
_refine_ls_R_factor_all 0.0432
_refine_ls_R_factor_gt 0.0352
_refine_ls_shift/su_max 0.003
_refine_ls_shift/su_mean 0.000
_refine_ls_structure_factor_coef Fsqd
_refine_ls_weighting_details 'w=1/[\s^2^(Fo^2^)+(0.0504P)^2^+9.4979P] where P=(Fo^2^+2Fc^2^)/3'
_refine_ls_weighting_scheme calc
_refine_ls_wR_factor_gt 0.0921
_refine_ls_wR_factor_ref 0.0990
_reflns_Friedel_coverage 0.000
_reflns_number_gt 8606
_reflns_number_total 10090
_reflns_threshold_expression 'I > 2\s(I)'
_cod_data_source_file d1dt02075g2.cif
_cod_data_source_block fm667s
_cod_original_cell_volume 9906.34(19)
_cod_database_code 7708408
_shelx_shelxl_version_number 2018/3
_chemical_oxdiff_formula 'C H N S Cu B Br F'
_shelx_space_group_comment
;
The symmetry employed for this shelxl refinement is uniquely defined
by the following loop, which should always be used as a source of
symmetry information in preference to the above space-group names.
They are only intended as comments.
;
_shelx_estimated_absorpt_t_max 0.685
_shelx_estimated_absorpt_t_min 0.588
_reflns_odcompleteness_completeness 99.94
_reflns_odcompleteness_iscentric 1
_reflns_odcompleteness_theta 66.97
_olex2_refinement_description
;
1. Restrained distances
 O1-H1
 0.85 with sigma of 0.01
 Cu2-H1
 2.532506 with sigma of 0.02
 C48-H1
 1.874849 with sigma of 0.02
 C38-O3 \\sim C38-O3A
 with sigma of 0.02
2. Others
 Sof(H38D)=Sof(H38E)=Sof(H38F)=Sof(O3A)=Sof(H3AA)=1-FVAR(1)
 Sof(O3)=Sof(H3C)=Sof(H38A)=Sof(H38B)=Sof(H38C)=FVAR(1)
3.a Ternary CH refined with riding coordinates:
 N2(H2), N3(H3)
3.b Secondary CH2 refined with riding coordinates:
 C1(H1A,H1B), C2(H2A,H2B), C3(H3A,H3B), C10(H10A,H10B), C11(H11A,H11B),
 C12(H12A,H12B), C13(H13A,H13B), C14(H14A,H14B), C15(H15A,H15B), C22(H22A,H22B),
  C23(H23A,H23B), C24(H24A,H24B), C25(H25A,H25B), C26(H26A,H26B), C27(H27A,
 H27B), C34(H34A,H34B), C35(H35A,H35B), C36(H36A,H36B)
3.c Aromatic/amide H refined with riding coordinates:
 C5(H5), C6(H6), C8(H8), C9(H9), C17(H17), C18(H18), C20(H20), C21(H21),
 C29(H29), C30(H30), C32(H32), C33(H33)
3.d Idealised Me refined as rotating group:
 C37(H37A,H37B,H37C), C39(H39A,H39B,H39C), C48(H48A,H48B,H48C), C38(H38A,H38B,
 H38C), C38(H38D,H38E,H38F)
3.e Idealised tetrahedral OH refined as rotating group:
 O2(H2C), O3(H3C), O3A(H3AA)
;
_smtbx_masks_special_details
;
A solvent mask was calculated and 72 electrons were 
found in a volume of 264\%A^3^ in 1 void per unit cell. 
This is consistent with the presence of 
1[H2O] per Asymmetric Unit 
which account for 80 electrons 
per unit cell.
;
_smtbx_masks_void_probe_radius 1.2
_smtbx_masks_void_truncation_radius 1.2
_olex2_submission_special_instructions 'No special instructions were received'
_oxdiff_exptl_absorpt_empirical_details
;
Empirical correction (ABSPACK) includes:
- Absorption correction using spherical harmonics
- Frame scaling
;
_oxdiff_exptl_absorpt_empirical_full_max 1.379
_oxdiff_exptl_absorpt_empirical_full_min 0.783

loop_
_space_group_symop_operation_xyz
'x, y, z'
'-x+1/2, -y, z+1/2'
'x+1/2, -y+1/2, -z'
'-x, y+1/2, -z+1/2'
'-x, -y, -z'
'x-1/2, y, -z-1/2'
'-x-1/2, y-1/2, z'
'x, -y-1/2, z-1/2'

loop_
_atom_site_label
_atom_site_type_symbol
_atom_site_fract_x
_atom_site_fract_y
_atom_site_fract_z
_atom_site_U_iso_or_equiv
_atom_site_adp_type
_atom_site_occupancy
_atom_site_site_symmetry_order
_atom_site_calc_flag
_atom_site_refinement_flags_posn
_atom_site_refinement_flags_adp
_atom_site_refinement_flags_occupancy
_atom_site_disorder_assembly
_atom_site_disorder_group
Cu1 Cu 0.44056(2) 0.59980(2) 0.82183(2) 0.02618(9) Uani 1 1 d . . . . .
Cu2 Cu 0.47063(2) 0.69956(2) 0.61311(2) 0.02431(8) Uani 1 1 d D . . . .
Cl1 Cl 0.51021(3) 0.82408(3) 0.61063(2) 0.03657(14) Uani 1 1 d . . . . .
Cl2 Cl 0.23418(3) 0.58891(3) 0.59650(2) 0.03551(13) Uani 1 1 d . . . . .
S1 S 0.33401(3) 0.53754(3) 0.82284(2) 0.02993(12) Uani 1 1 d . . . . .
S2 S 0.54837(3) 0.54047(3) 0.81731(2) 0.02501(11) Uani 1 1 d . . . . .
S3 S 0.44162(3) 0.73017(3) 0.82212(2) 0.02888(12) Uani 1 1 d . . . . .
F1 F 0.65854(8) 0.50993(8) 0.57324(5) 0.0401(3) Uani 1 1 d . . . . .
F2 F 0.56930(8) 0.48338(9) 0.62115(5) 0.0430(4) Uani 1 1 d . . . . .
F3 F 0.67710(9) 0.42067(9) 0.62567(5) 0.0479(4) Uani 1 1 d . . . . .
F4 F 0.59941(10) 0.39544(9) 0.56990(5) 0.0502(4) Uani 1 1 d . . . . .
O1 O 0.44225(9) 0.61459(9) 0.65406(5) 0.0297(3) Uani 1 1 d D . . . .
H1 H 0.4297(16) 0.5717(8) 0.6438(5) 0.045 Uiso 1 1 d D U . . .
O2 O 0.14029(10) 0.73639(10) 0.59422(6) 0.0363(4) Uani 1 1 d . . . . .
H2C H 0.164110 0.696786 0.596436 0.044 Uiso 1 1 calc R U . . .
N1 N 0.44554(10) 0.59797(11) 0.89226(7) 0.0296(4) Uani 1 1 d . . . . .
N2 N 0.36643(10) 0.72737(10) 0.60198(6) 0.0257(4) Uani 1 1 d . . . . .
H2 H 0.339266 0.680733 0.609335 0.031 Uiso 1 1 calc R U . . .
N3 N 0.57052(9) 0.65721(10) 0.60287(6) 0.0236(4) Uani 1 1 d . . . . .
H3 H 0.568401 0.601937 0.609183 0.028 Uiso 1 1 calc R U . . .
N4 N 0.39261(10) 0.49600(10) 0.60920(6) 0.0239(4) Uani 1 1 d . . . . .
H4 H 0.3508(16) 0.5111(16) 0.6106(8) 0.029 Uiso 1 1 d . U . . .
N5 N 0.44997(10) 0.63468(10) 0.54890(6) 0.0246(4) Uani 1 1 d . . . . .
N6 N 0.76498(15) 0.74203(19) 0.55260(10) 0.0626(7) Uani 1 1 d . . . . .
C1 C 0.52074(12) 0.57888(13) 0.90450(8) 0.0310(5) Uani 1 1 d . . . . .
H1A H 0.521442 0.560259 0.934209 0.037 Uiso 1 1 calc R U . . .
H1B H 0.549801 0.625289 0.903273 0.037 Uiso 1 1 calc R U . . .
C2 C 0.55406(12) 0.51811(13) 0.87493(8) 0.0299(5) Uani 1 1 d . . . . .
H2A H 0.530078 0.469319 0.880122 0.036 Uiso 1 1 calc R U . . .
H2B H 0.604431 0.511844 0.882705 0.036 Uiso 1 1 calc R U . . .
C3 C 0.61720(12) 0.61497(12) 0.81110(8) 0.0273(4) Uani 1 1 d . . . . .
H3A H 0.604318 0.660136 0.827950 0.033 Uiso 1 1 calc R U . . .
H3B H 0.663444 0.596132 0.821336 0.033 Uiso 1 1 calc R U . . .
C4 C 0.62172(11) 0.63513(12) 0.76368(7) 0.0243(4) Uani 1 1 d . . . . .
C5 C 0.60231(12) 0.70804(12) 0.74862(8) 0.0261(4) Uani 1 1 d . . . . .
H5 H 0.586721 0.745365 0.768148 0.031 Uiso 1 1 calc R U . . .
C6 C 0.60617(11) 0.72517(12) 0.70453(7) 0.0263(4) Uani 1 1 d . . . . .
H6 H 0.592868 0.773875 0.694838 0.032 Uiso 1 1 calc R U . . .
C7 C 0.62963(11) 0.67049(12) 0.67479(7) 0.0249(4) Uani 1 1 d . . . . .
C8 C 0.64958(12) 0.59765(12) 0.68986(8) 0.0268(4) Uani 1 1 d . . . . .
H8 H 0.665753 0.560568 0.670355 0.032 Uiso 1 1 calc R U . . .
C9 C 0.64538(11) 0.58040(12) 0.73376(8) 0.0266(4) Uani 1 1 d . . . . .
H9 H 0.658531 0.531614 0.743391 0.032 Uiso 1 1 calc R U . . .
C10 C 0.63400(11) 0.68837(13) 0.62681(7) 0.0270(4) Uani 1 1 d . . . . .
H10A H 0.636295 0.743721 0.622782 0.032 Uiso 1 1 calc R U . . .
H10B H 0.677809 0.666188 0.614958 0.032 Uiso 1 1 calc R U . . .
C11 C 0.58080(12) 0.66493(12) 0.55517(7) 0.0269(4) Uani 1 1 d . . . . .
H11A H 0.628339 0.646475 0.547091 0.032 Uiso 1 1 calc R U . . .
H11B H 0.577114 0.718651 0.546801 0.032 Uiso 1 1 calc R U . . .
C12 C 0.52316(12) 0.61800(13) 0.53184(7) 0.0272(4) Uani 1 1 d . . . . .
H12A H 0.524576 0.629653 0.501030 0.033 Uiso 1 1 calc R U . . .
H12B H 0.533437 0.563582 0.535390 0.033 Uiso 1 1 calc R U . . .
C13 C 0.42514(15) 0.67548(14) 0.90786(9) 0.0383(6) Uani 1 1 d . . . . .
H13A H 0.441257 0.681475 0.937652 0.046 Uiso 1 1 calc R U . . .
H13B H 0.372983 0.679986 0.907617 0.046 Uiso 1 1 calc R U . . .
C14 C 0.45719(14) 0.73973(14) 0.88042(9) 0.0376(6) Uani 1 1 d . . . . .
H14A H 0.508788 0.741540 0.885547 0.045 Uiso 1 1 calc R U . . .
H14B H 0.437042 0.788381 0.890053 0.045 Uiso 1 1 calc R U . . .
C15 C 0.34918(12) 0.76445(13) 0.81383(8) 0.0315(5) Uani 1 1 d . . . . .
H15A H 0.314710 0.727849 0.825487 0.038 Uiso 1 1 calc R U . . .
H15B H 0.342021 0.813735 0.828028 0.038 Uiso 1 1 calc R U . . .
C16 C 0.34015(11) 0.77222(12) 0.76546(8) 0.0273(4) Uani 1 1 d . . . . .
C17 C 0.29792(12) 0.72108(13) 0.74158(8) 0.0305(5) Uani 1 1 d . . . . .
H17 H 0.272220 0.682673 0.755860 0.037 Uiso 1 1 calc R U . . .
C18 C 0.29384(12) 0.72692(13) 0.69666(8) 0.0302(5) Uani 1 1 d . . . . .
H18 H 0.264645 0.692937 0.681286 0.036 Uiso 1 1 calc R U . . .
C19 C 0.33283(11) 0.78296(12) 0.67421(8) 0.0270(4) Uani 1 1 d . . . . .
C20 C 0.37468(12) 0.83424(12) 0.69821(8) 0.0304(5) Uani 1 1 d . . . . .
H20 H 0.400733 0.872368 0.683922 0.037 Uiso 1 1 calc R U . . .
C21 C 0.37800(13) 0.82919(12) 0.74307(8) 0.0313(5) Uani 1 1 d . . . . .
H21 H 0.405901 0.864313 0.758499 0.038 Uiso 1 1 calc R U . . .
C22 C 0.32871(12) 0.79065(12) 0.62566(8) 0.0287(5) Uani 1 1 d . . . . .
H22A H 0.278417 0.791262 0.616972 0.034 Uiso 1 1 calc R U . . .
H22B H 0.349839 0.839516 0.617204 0.034 Uiso 1 1 calc R U . . .
C23 C 0.35637(13) 0.73688(13) 0.55398(8) 0.0305(5) Uani 1 1 d . . . . .
H23A H 0.350247 0.791093 0.547319 0.037 Uiso 1 1 calc R U . . .
H23B H 0.312906 0.710101 0.545051 0.037 Uiso 1 1 calc R U . . .
C24 C 0.42062(13) 0.70536(12) 0.52848(8) 0.0295(5) Uani 1 1 d . . . . .
H24A H 0.405637 0.693848 0.498988 0.035 Uiso 1 1 calc R U . . .
H24B H 0.458127 0.744245 0.527133 0.035 Uiso 1 1 calc R U . . .
C25 C 0.39430(13) 0.53777(15) 0.90679(9) 0.0363(5) Uani 1 1 d . . . . .
H25A H 0.384713 0.544230 0.937561 0.044 Uiso 1 1 calc R U . . .
H25B H 0.415951 0.487446 0.902648 0.044 Uiso 1 1 calc R U . . .
C26 C 0.32308(13) 0.54176(16) 0.88162(9) 0.0397(6) Uani 1 1 d . . . . .
H26A H 0.298563 0.589297 0.889097 0.048 Uiso 1 1 calc R U . . .
H26B H 0.292546 0.499370 0.890745 0.048 Uiso 1 1 calc R U . . .
C27 C 0.34711(13) 0.43414(13) 0.81362(8) 0.0316(5) Uani 1 1 d . . . . .
H27A H 0.388089 0.415538 0.830174 0.038 Uiso 1 1 calc R U . . .
H27B H 0.304577 0.405631 0.822469 0.038 Uiso 1 1 calc R U . . .
C28 C 0.36029(12) 0.42417(11) 0.76590(8) 0.0261(4) Uani 1 1 d . . . . .
C29 C 0.30306(12) 0.42545(13) 0.73655(8) 0.0306(5) Uani 1 1 d . . . . .
H29 H 0.255988 0.428640 0.746843 0.037 Uiso 1 1 calc R U . . .
C30 C 0.31550(12) 0.42202(13) 0.69227(8) 0.0305(5) Uani 1 1 d . . . . .
H30 H 0.276617 0.422683 0.673183 0.037 Uiso 1 1 calc R U . . .
C31 C 0.38523(12) 0.41761(11) 0.67590(7) 0.0262(4) Uani 1 1 d . . . . .
C32 C 0.44233(12) 0.41463(12) 0.70532(8) 0.0274(4) Uani 1 1 d . . . . .
H32 H 0.489328 0.410434 0.695016 0.033 Uiso 1 1 calc R U . . .
C33 C 0.43010(12) 0.41781(11) 0.74959(8) 0.0271(4) Uani 1 1 d . . . . .
H33 H 0.468918 0.415685 0.768694 0.033 Uiso 1 1 calc R U . . .
C34 C 0.39932(13) 0.41759(12) 0.62775(8) 0.0285(5) Uani 1 1 d . . . . .
H34A H 0.447488 0.398060 0.622263 0.034 Uiso 1 1 calc R U . . .
H34B H 0.365196 0.383543 0.613534 0.034 Uiso 1 1 calc R U . . .
C35 C 0.41455(12) 0.49486(12) 0.56323(7) 0.0266(4) Uani 1 1 d . . . . .
H35A H 0.388978 0.453518 0.548663 0.032 Uiso 1 1 calc R U . . .
H35B H 0.465681 0.483265 0.561711 0.032 Uiso 1 1 calc R U . . .
C36 C 0.40061(12) 0.56957(12) 0.53876(7) 0.0265(4) Uani 1 1 d . . . . .
H36A H 0.403691 0.558984 0.507867 0.032 Uiso 1 1 calc R U . . .
H36B H 0.351596 0.585922 0.544808 0.032 Uiso 1 1 calc R U . . .
C37 C 0.12537(16) 0.75075(16) 0.54988(9) 0.0424(6) Uani 1 1 d . . . . .
H37A H 0.168818 0.766524 0.535431 0.064 Uiso 1 1 calc R U . . .
H37B H 0.089901 0.790822 0.547566 0.064 Uiso 1 1 calc R U . . .
H37C H 0.107270 0.704636 0.536564 0.064 Uiso 1 1 calc R U . . .
C39 C 0.7142(2) 0.8755(2) 0.53483(14) 0.0716(10) Uani 1 1 d . . . . .
H39A H 0.714551 0.881841 0.503846 0.107 Uiso 1 1 calc R U . . .
H39B H 0.743248 0.914978 0.547961 0.107 Uiso 1 1 calc R U . . .
H39C H 0.665637 0.879410 0.545373 0.107 Uiso 1 1 calc R U . . .
C40 C 0.74304(16) 0.80139(17) 0.54576(9) 0.0443(6) Uani 1 1 d . . . . .
C48 C 0.44610(12) 0.61058(12) 0.70021(7) 0.0276(4) Uani 1 1 d D . . . .
H48A H 0.489559 0.584426 0.708596 0.041 Uiso 1 1 calc R U . . .
H48B H 0.405107 0.582864 0.711112 0.041 Uiso 1 1 calc R U . . .
H48C H 0.446246 0.661734 0.712047 0.041 Uiso 1 1 calc R U . . .
B1 B 0.62517(14) 0.45216(13) 0.59739(8) 0.0253(5) Uani 1 1 d . . . . .
O3 O 0.17103(17) 0.4665(2) 0.52995(13) 0.0689(12) Uani 0.703(5) 1 d D . P A 1
H3C H 0.134995 0.440222 0.525540 0.103 Uiso 0.703(5) 1 calc R U P A 1
C38 C 0.23145(19) 0.4282(2) 0.51427(11) 0.0576(8) Uani 1 1 d D . . . .
H38A H 0.231935 0.430651 0.483108 0.086 Uiso 0.703(5) 1 calc R U P A 1
H38B H 0.229947 0.375310 0.523336 0.086 Uiso 0.703(5) 1 calc R U P A 1
H38C H 0.274222 0.452141 0.525519 0.086 Uiso 0.703(5) 1 calc R U P A 1
H38D H 0.229607 0.377249 0.502189 0.086 Uiso 0.297(5) 1 calc R U P A 2
H38E H 0.272950 0.454760 0.503158 0.086 Uiso 0.297(5) 1 calc R U P A 2
H38F H 0.188557 0.455838 0.506378 0.086 Uiso 0.297(5) 1 calc R U P A 2
O3A O 0.2360(4) 0.4236(4) 0.5578(2) 0.049(2) Uani 0.297(5) 1 d D . P A 2
H3AA H 0.217973 0.462177 0.568655 0.074 Uiso 0.297(5) 1 calc R U P A 2

loop_
_atom_site_aniso_label
_atom_site_aniso_U_11
_atom_site_aniso_U_22
_atom_site_aniso_U_33
_atom_site_aniso_U_23
_atom_site_aniso_U_13
_atom_site_aniso_U_12
Cu1 0.01743(16) 0.02028(16) 0.04084(19) -0.00485(12) 0.00116(12) 0.00056(11)
Cu2 0.01809(16) 0.01805(15) 0.03680(17) -0.00009(12) 0.00007(12) 0.00060(11)
Cl1 0.0277(3) 0.0173(2) 0.0647(4) -0.0016(2) -0.0036(2) -0.0017(2)
Cl2 0.0230(3) 0.0325(3) 0.0510(3) -0.0011(2) 0.0055(2) 0.0036(2)
S1 0.0156(2) 0.0260(3) 0.0482(3) -0.0038(2) 0.0014(2) 0.00054(19)
S2 0.0164(2) 0.0170(2) 0.0416(3) -0.00252(19) 0.0014(2) -0.00092(18)
S3 0.0206(3) 0.0193(2) 0.0468(3) -0.0054(2) -0.0023(2) 0.00239(19)
F1 0.0350(8) 0.0294(7) 0.0560(9) 0.0129(6) 0.0041(7) -0.0030(6)
F2 0.0323(8) 0.0440(8) 0.0528(9) -0.0043(7) 0.0055(7) -0.0049(6)
F3 0.0423(9) 0.0447(9) 0.0566(9) 0.0193(7) -0.0052(7) 0.0019(7)
F4 0.0723(12) 0.0339(8) 0.0445(9) -0.0045(6) 0.0015(8) -0.0158(8)
O1 0.0341(9) 0.0185(7) 0.0366(8) -0.0022(6) -0.0003(7) -0.0062(6)
O2 0.0378(10) 0.0288(8) 0.0422(9) -0.0005(7) -0.0016(7) 0.0071(7)
N1 0.0225(10) 0.0258(9) 0.0405(10) -0.0051(8) 0.0031(8) -0.0001(7)
N2 0.0211(9) 0.0203(8) 0.0356(10) -0.0007(7) -0.0029(7) 0.0018(7)
N3 0.0175(8) 0.0205(8) 0.0328(9) -0.0008(7) 0.0017(7) -0.0005(7)
N4 0.0197(9) 0.0174(8) 0.0346(9) -0.0009(7) -0.0006(7) -0.0001(7)
N5 0.0205(9) 0.0204(8) 0.0329(9) -0.0016(7) -0.0003(7) -0.0005(7)
N6 0.0418(15) 0.071(2) 0.0749(19) 0.0098(15) 0.0013(13) -0.0011(14)
C1 0.0242(11) 0.0266(11) 0.0421(12) -0.0007(9) -0.0020(9) -0.0021(9)
C2 0.0212(11) 0.0220(10) 0.0465(13) 0.0038(9) 0.0015(9) -0.0003(8)
C3 0.0197(10) 0.0231(10) 0.0389(12) -0.0006(9) -0.0011(9) -0.0045(8)
C4 0.0135(9) 0.0231(10) 0.0362(11) -0.0014(8) -0.0018(8) -0.0033(8)
C5 0.0200(10) 0.0193(9) 0.0389(11) -0.0048(8) 0.0017(9) -0.0025(8)
C6 0.0204(10) 0.0192(9) 0.0395(12) -0.0005(8) -0.0006(9) -0.0009(8)
C7 0.0128(9) 0.0262(10) 0.0356(11) -0.0020(8) 0.0000(8) -0.0021(8)
C8 0.0176(10) 0.0252(10) 0.0375(11) -0.0054(9) -0.0004(8) 0.0035(8)
C9 0.0169(10) 0.0214(10) 0.0413(12) -0.0008(9) -0.0022(8) 0.0034(8)
C10 0.0169(10) 0.0255(10) 0.0387(12) -0.0011(9) 0.0005(9) -0.0014(8)
C11 0.0221(10) 0.0253(10) 0.0334(11) 0.0023(8) 0.0032(8) -0.0017(8)
C12 0.0222(11) 0.0254(10) 0.0341(11) -0.0024(9) 0.0042(9) -0.0016(8)
C13 0.0355(13) 0.0349(13) 0.0446(14) -0.0143(11) 0.0003(11) 0.0063(11)
C14 0.0348(13) 0.0235(11) 0.0543(15) -0.0127(10) -0.0095(11) 0.0052(10)
C15 0.0219(11) 0.0273(11) 0.0452(13) -0.0056(9) 0.0007(9) 0.0064(9)
C16 0.0155(10) 0.0228(10) 0.0437(12) -0.0055(9) 0.0017(9) 0.0055(8)
C17 0.0188(10) 0.0246(10) 0.0481(13) -0.0024(9) 0.0028(9) -0.0031(8)
C18 0.0184(10) 0.0242(10) 0.0481(13) -0.0063(9) -0.0035(9) -0.0033(8)
C19 0.0159(10) 0.0198(9) 0.0455(12) -0.0053(9) -0.0009(9) 0.0049(8)
C20 0.0227(11) 0.0187(10) 0.0499(13) -0.0034(9) 0.0002(10) -0.0026(8)
C21 0.0235(11) 0.0215(10) 0.0490(13) -0.0078(9) -0.0046(10) -0.0015(8)
C22 0.0205(10) 0.0206(10) 0.0451(12) -0.0037(9) -0.0032(9) 0.0049(8)
C23 0.0288(12) 0.0243(10) 0.0383(12) 0.0000(9) -0.0066(9) 0.0039(9)
C24 0.0286(12) 0.0218(10) 0.0381(12) 0.0015(9) -0.0016(9) 0.0001(9)
C25 0.0271(12) 0.0371(13) 0.0448(13) -0.0042(10) 0.0085(10) -0.0057(10)
C26 0.0225(12) 0.0441(14) 0.0524(15) -0.0076(11) 0.0100(10) -0.0023(10)
C27 0.0267(12) 0.0252(11) 0.0430(13) 0.0025(9) -0.0001(10) -0.0040(9)
C28 0.0229(11) 0.0157(9) 0.0397(12) 0.0029(8) -0.0011(9) -0.0026(8)
C29 0.0180(10) 0.0264(11) 0.0475(13) 0.0011(9) 0.0012(9) -0.0050(8)
C30 0.0216(11) 0.0267(11) 0.0433(12) 0.0010(9) -0.0062(9) -0.0041(9)
C31 0.0262(11) 0.0120(8) 0.0403(12) 0.0008(8) -0.0015(9) -0.0029(8)
C32 0.0196(10) 0.0182(9) 0.0444(12) 0.0008(9) -0.0005(9) 0.0016(8)
C33 0.0204(10) 0.0176(9) 0.0434(12) 0.0022(9) -0.0053(9) 0.0009(8)
C34 0.0294(12) 0.0155(9) 0.0407(12) -0.0014(8) 0.0003(9) -0.0009(8)
C35 0.0221(10) 0.0207(10) 0.0372(11) -0.0035(8) 0.0006(9) -0.0012(8)
C36 0.0216(11) 0.0225(10) 0.0353(11) -0.0028(8) -0.0006(8) -0.0022(8)
C37 0.0492(16) 0.0359(13) 0.0421(14) 0.0046(11) 0.0055(12) 0.0025(12)
C39 0.070(2) 0.056(2) 0.089(3) -0.0169(19) -0.018(2) 0.0025(18)
C40 0.0376(15) 0.0479(16) 0.0473(15) -0.0006(12) 0.0052(12) -0.0091(13)
C48 0.0245(11) 0.0223(10) 0.0360(12) 0.0012(9) -0.0004(9) -0.0020(8)
B1 0.0287(13) 0.0165(10) 0.0307(12) 0.0021(9) 0.0018(10) -0.0054(9)
O3 0.0359(18) 0.089(3) 0.082(3) -0.026(2) 0.0063(16) -0.0144(17)
C38 0.056(2) 0.0576(19) 0.0590(19) -0.0004(15) 0.0027(15) -0.0141(16)
O3A 0.062(5) 0.037(3) 0.049(4) 0.007(3) -0.005(3) -0.010(3)

loop_
_atom_type_symbol
_atom_type_description
_atom_type_scat_dispersion_real
_atom_type_scat_dispersion_imag
_atom_type_scat_source
C C 0.0181 0.0091 'International Tables Vol C Tables 4.2.6.8 and 6.1.1.4'
H H 0.0000 0.0000 'International Tables Vol C Tables 4.2.6.8 and 6.1.1.4'
B B 0.0090 0.0039 'International Tables Vol C Tables 4.2.6.8 and 6.1.1.4'
Cl Cl 0.3639 0.7018 'International Tables Vol C Tables 4.2.6.8 and 6.1.1.4'
Cu Cu -1.9646 0.5888 'International Tables Vol C Tables 4.2.6.8 and 6.1.1.4'
F F 0.0727 0.0534 'International Tables Vol C Tables 4.2.6.8 and 6.1.1.4'
N N 0.0311 0.0180 'International Tables Vol C Tables 4.2.6.8 and 6.1.1.4'
O O 0.0492 0.0322 'International Tables Vol C Tables 4.2.6.8 and 6.1.1.4'
S S 0.3331 0.5567 'International Tables Vol C Tables 4.2.6.8 and 6.1.1.4'

loop_
_geom_angle_atom_site_label_1
_geom_angle_atom_site_label_2
_geom_angle_atom_site_label_3
_geom_angle
_geom_angle_site_symmetry_1
_geom_angle_site_symmetry_3
_geom_angle_publ_flag
S1 Cu1 S2 124.02(2) . . ?
S1 Cu1 S3 119.18(2) . . ?
S2 Cu1 S3 116.74(2) . . ?
N1 Cu1 S1 90.94(5) . . ?
N1 Cu1 S2 90.99(5) . . ?
N1 Cu1 S3 90.58(5) . . ?
Cl1 Cu2 N5 119.14(5) . . ?
O1 Cu2 Cl1 143.08(5) . . ?
O1 Cu2 N2 91.80(7) . . ?
O1 Cu2 N3 94.05(7) . . ?
O1 Cu2 N5 97.78(6) . . ?
N2 Cu2 Cl1 94.31(5) . . ?
N2 Cu2 N5 79.20(7) . . ?
N3 Cu2 Cl1 92.58(5) . . ?
N3 Cu2 N2 159.77(8) . . ?
N3 Cu2 N5 80.83(7) . . ?
C26 S1 Cu1 95.28(8) . . ?
C26 S1 C27 101.99(12) . . ?
C27 S1 Cu1 110.59(8) . . ?
C2 S2 Cu1 95.10(7) . . ?
C2 S2 C3 102.27(11) . . ?
C3 S2 Cu1 107.59(8) . . ?
C14 S3 Cu1 95.52(8) . . ?
C14 S3 C15 104.80(12) . . ?
C15 S3 Cu1 108.44(8) . . ?
Cu2 O1 H1 119.0(12) . . ?
C48 O1 Cu2 130.40(13) . . ?
C48 O1 H1 110.3(12) . . ?
C37 O2 H2C 109.5 . . ?
C1 N1 Cu1 107.28(14) . . ?
C13 N1 Cu1 107.48(15) . . ?
C13 N1 C1 111.22(19) . . ?
C13 N1 C25 112.36(19) . . ?
C25 N1 Cu1 106.54(15) . . ?
C25 N1 C1 111.63(19) . . ?
Cu2 N2 H2 104.8 . . ?
C22 N2 Cu2 122.76(14) . . ?
C22 N2 H2 104.8 . . ?
C22 N2 C23 109.99(17) . . ?
C23 N2 Cu2 108.22(14) . . ?
C23 N2 H2 104.8 . . ?
Cu2 N3 H3 106.8 . . ?
C10 N3 Cu2 121.02(13) . . ?
C10 N3 H3 106.8 . . ?
C11 N3 Cu2 103.84(13) . . ?
C11 N3 H3 106.8 . . ?
C11 N3 C10 110.76(17) . . ?
C34 N4 H4 110.6(19) . . ?
C35 N4 H4 108.5(18) . . ?
C35 N4 C34 109.56(17) . . ?
C12 N5 Cu2 104.28(13) . . ?
C12 N5 C36 109.87(16) . . ?
C24 N5 Cu2 91.14(12) . . ?
C24 N5 C12 110.32(17) . . ?
C24 N5 C36 108.33(17) . . ?
C36 N5 Cu2 130.77(14) . . ?
N1 C1 H1A 109.1 . . ?
N1 C1 H1B 109.1 . . ?
N1 C1 C2 112.61(19) . . ?
H1A C1 H1B 107.8 . . ?
C2 C1 H1A 109.1 . . ?
C2 C1 H1B 109.1 . . ?
S2 C2 H2A 108.7 . . ?
S2 C2 H2B 108.7 . . ?
C1 C2 S2 114.27(16) . . ?
C1 C2 H2A 108.7 . . ?
C1 C2 H2B 108.7 . . ?
H2A C2 H2B 107.6 . . ?
S2 C3 H3A 110.2 . . ?
S2 C3 H3B 110.2 . . ?
H3A C3 H3B 108.5 . . ?
C4 C3 S2 107.77(15) . . ?
C4 C3 H3A 110.2 . . ?
C4 C3 H3B 110.2 . . ?
C5 C4 C3 121.3(2) . . ?
C9 C4 C3 120.02(19) . . ?
C9 C4 C5 118.7(2) . . ?
C4 C5 H5 119.8 . . ?
C6 C5 C4 120.3(2) . . ?
C6 C5 H5 119.8 . . ?
C5 C6 H6 119.6 . . ?
C7 C6 C5 120.9(2) . . ?
C7 C6 H6 119.6 . . ?
C6 C7 C8 118.9(2) . . ?
C6 C7 C10 121.4(2) . . ?
C8 C7 C10 119.76(19) . . ?
C7 C8 H8 119.9 . . ?
C9 C8 C7 120.3(2) . . ?
C9 C8 H8 119.9 . . ?
C4 C9 H9 119.5 . . ?
C8 C9 C4 121.0(2) . . ?
C8 C9 H9 119.5 . . ?
N3 C10 C7 111.49(17) . . ?
N3 C10 H10A 109.3 . . ?
N3 C10 H10B 109.3 . . ?
C7 C10 H10A 109.3 . . ?
C7 C10 H10B 109.3 . . ?
H10A C10 H10B 108.0 . . ?
N3 C11 H11A 109.9 . . ?
N3 C11 H11B 109.9 . . ?
N3 C11 C12 109.10(17) . . ?
H11A C11 H11B 108.3 . . ?
C12 C11 H11A 109.9 . . ?
C12 C11 H11B 109.9 . . ?
N5 C12 C11 111.73(17) . . ?
N5 C12 H12A 109.3 . . ?
N5 C12 H12B 109.3 . . ?
C11 C12 H12A 109.3 . . ?
C11 C12 H12B 109.3 . . ?
H12A C12 H12B 107.9 . . ?
N1 C13 H13A 109.0 . . ?
N1 C13 H13B 109.0 . . ?
N1 C13 C14 112.8(2) . . ?
H13A C13 H13B 107.8 . . ?
C14 C13 H13A 109.0 . . ?
C14 C13 H13B 109.0 . . ?
S3 C14 H14A 108.6 . . ?
S3 C14 H14B 108.6 . . ?
C13 C14 S3 114.69(17) . . ?
C13 C14 H14A 108.6 . . ?
C13 C14 H14B 108.6 . . ?
H14A C14 H14B 107.6 . . ?
S3 C15 H15A 110.6 . . ?
S3 C15 H15B 110.6 . . ?
H15A C15 H15B 108.7 . . ?
C16 C15 S3 105.74(15) . . ?
C16 C15 H15A 110.6 . . ?
C16 C15 H15B 110.6 . . ?
C17 C16 C15 121.8(2) . . ?
C17 C16 C21 118.3(2) . . ?
C21 C16 C15 119.8(2) . . ?
C16 C17 H17 119.7 . . ?
C18 C17 C16 120.6(2) . . ?
C18 C17 H17 119.7 . . ?
C17 C18 H18 119.5 . . ?
C17 C18 C19 121.1(2) . . ?
C19 C18 H18 119.5 . . ?
C18 C19 C22 121.9(2) . . ?
C20 C19 C18 118.1(2) . . ?
C20 C19 C22 119.9(2) . . ?
C19 C20 H20 119.6 . . ?
C21 C20 C19 120.9(2) . . ?
C21 C20 H20 119.6 . . ?
C16 C21 H21 119.5 . . ?
C20 C21 C16 121.0(2) . . ?
C20 C21 H21 119.5 . . ?
N2 C22 C19 113.36(17) . . ?
N2 C22 H22A 108.9 . . ?
N2 C22 H22B 108.9 . . ?
C19 C22 H22A 108.9 . . ?
C19 C22 H22B 108.9 . . ?
H22A C22 H22B 107.7 . . ?
N2 C23 H23A 109.3 . . ?
N2 C23 H23B 109.3 . . ?
N2 C23 C24 111.72(18) . . ?
H23A C23 H23B 107.9 . . ?
C24 C23 H23A 109.3 . . ?
C24 C23 H23B 109.3 . . ?
N5 C24 C23 111.40(18) . . ?
N5 C24 H24A 109.3 . . ?
N5 C24 H24B 109.3 . . ?
C23 C24 H24A 109.3 . . ?
C23 C24 H24B 109.3 . . ?
H24A C24 H24B 108.0 . . ?
N1 C25 H25A 109.3 . . ?
N1 C25 H25B 109.3 . . ?
N1 C25 C26 111.6(2) . . ?
H25A C25 H25B 108.0 . . ?
C26 C25 H25A 109.3 . . ?
C26 C25 H25B 109.3 . . ?
S1 C26 H26A 108.8 . . ?
S1 C26 H26B 108.8 . . ?
C25 C26 S1 113.86(17) . . ?
C25 C26 H26A 108.8 . . ?
C25 C26 H26B 108.8 . . ?
H26A C26 H26B 107.7 . . ?
S1 C27 H27A 110.4 . . ?
S1 C27 H27B 110.4 . . ?
H27A C27 H27B 108.6 . . ?
C28 C27 S1 106.63(15) . . ?
C28 C27 H27A 110.4 . . ?
C28 C27 H27B 110.4 . . ?
C29 C28 C27 120.6(2) . . ?
C33 C28 C27 120.9(2) . . ?
C33 C28 C29 118.4(2) . . ?
C28 C29 H29 119.6 . . ?
C30 C29 C28 120.7(2) . . ?
C30 C29 H29 119.6 . . ?
C29 C30 H30 119.5 . . ?
C29 C30 C31 121.0(2) . . ?
C31 C30 H30 119.5 . . ?
C30 C31 C32 118.2(2) . . ?
C30 C31 C34 121.2(2) . . ?
C32 C31 C34 120.5(2) . . ?
C31 C32 H32 119.5 . . ?
C33 C32 C31 120.9(2) . . ?
C33 C32 H32 119.5 . . ?
C28 C33 H33 119.6 . . ?
C32 C33 C28 120.7(2) . . ?
C32 C33 H33 119.6 . . ?
N4 C34 C31 111.39(17) . . ?
N4 C34 H34A 109.3 . . ?
N4 C34 H34B 109.3 . . ?
C31 C34 H34A 109.3 . . ?
C31 C34 H34B 109.3 . . ?
H34A C34 H34B 108.0 . . ?
N4 C35 H35A 108.6 . . ?
N4 C35 H35B 108.6 . . ?
N4 C35 C36 114.65(17) . . ?
H35A C35 H35B 107.6 . . ?
C36 C35 H35A 108.6 . . ?
C36 C35 H35B 108.6 . . ?
N5 C36 C35 116.07(18) . . ?
N5 C36 H36A 108.3 . . ?
N5 C36 H36B 108.3 . . ?
C35 C36 H36A 108.3 . . ?
C35 C36 H36B 108.3 . . ?
H36A C36 H36B 107.4 . . ?
O2 C37 H37A 109.5 . . ?
O2 C37 H37B 109.5 . . ?
O2 C37 H37C 109.5 . . ?
H37A C37 H37B 109.5 . . ?
H37A C37 H37C 109.5 . . ?
H37B C37 H37C 109.5 . . ?
H39A C39 H39B 109.5 . . ?
H39A C39 H39C 109.5 . . ?
H39B C39 H39C 109.5 . . ?
C40 C39 H39A 109.5 . . ?
C40 C39 H39B 109.5 . . ?
C40 C39 H39C 109.5 . . ?
N6 C40 C39 177.0(4) . . ?
O1 C48 H48A 109.5 . . ?
O1 C48 H48B 109.5 . . ?
O1 C48 H48C 109.5 . . ?
H48A C48 H48B 109.5 . . ?
H48A C48 H48C 109.5 . . ?
H48B C48 H48C 109.5 . . ?
F1 B1 F3 107.81(19) . . ?
F2 B1 F1 109.47(19) . . ?
F2 B1 F3 109.8(2) . . ?
F2 B1 F4 110.2(2) . . ?
F4 B1 F1 109.83(19) . . ?
F4 B1 F3 109.73(19) . . ?
C38 O3 H3C 109.5 . . ?
O3 C38 H38A 109.5 . . ?
O3 C38 H38B 109.5 . . ?
O3 C38 H38C 109.5 . . ?
H38A C38 H38B 109.5 . . ?
H38A C38 H38C 109.5 . . ?
H38B C38 H38C 109.5 . . ?
H38D C38 H38E 109.5 . . ?
H38D C38 H38F 109.5 . . ?
H38E C38 H38F 109.5 . . ?
O3A C38 H38D 109.5 . . ?
O3A C38 H38E 109.5 . . ?
O3A C38 H38F 109.5 . . ?
C38 O3A H3AA 109.5 . . ?

loop_
_geom_bond_atom_site_label_1
_geom_bond_atom_site_label_2
_geom_bond_distance
_geom_bond_site_symmetry_2
_geom_bond_publ_flag
Cu1 S1 2.2520(6) . ?
Cu1 S2 2.2526(6) . ?
Cu1 S3 2.2637(6) . ?
Cu1 N1 2.170(2) . ?
Cu2 Cl1 2.2842(6) . ?
Cu2 O1 2.0106(16) . ?
Cu2 N2 2.0203(18) . ?
Cu2 N3 2.0171(18) . ?
Cu2 N5 2.3069(18) . ?
S1 C26 1.822(3) . ?
S1 C27 1.834(2) . ?
S2 C2 1.819(2) . ?
S2 C3 1.827(2) . ?
S3 C14 1.825(3) . ?
S3 C15 1.832(2) . ?
F1 B1 1.393(3) . ?
F2 B1 1.379(3) . ?
F3 B1 1.408(3) . ?
F4 B1 1.383(3) . ?
O1 H1 0.842(9) . ?
O1 C48 1.424(3) . ?
O2 H2C 0.8200 . ?
O2 C37 1.414(3) . ?
N1 C1 1.482(3) . ?
N1 C13 1.478(3) . ?
N1 C25 1.481(3) . ?
N2 H2 0.9800 . ?
N2 C22 1.492(3) . ?
N2 C23 1.498(3) . ?
N3 H3 0.9800 . ?
N3 C10 1.490(3) . ?
N3 C11 1.487(3) . ?
N4 H4 0.82(3) . ?
N4 C34 1.482(3) . ?
N4 C35 1.472(3) . ?
N5 C12 1.483(3) . ?
N5 C24 1.482(3) . ?
N5 C36 1.487(3) . ?
N6 C40 1.128(4) . ?
C1 H1A 0.9700 . ?
C1 H1B 0.9700 . ?
C1 C2 1.524(3) . ?
C2 H2A 0.9700 . ?
C2 H2B 0.9700 . ?
C3 H3A 0.9700 . ?
C3 H3B 0.9700 . ?
C3 C4 1.503(3) . ?
C4 C5 1.395(3) . ?
C4 C9 1.394(3) . ?
C5 H5 0.9300 . ?
C5 C6 1.391(3) . ?
C6 H6 0.9300 . ?
C6 C7 1.389(3) . ?
C7 C8 1.397(3) . ?
C7 C10 1.511(3) . ?
C8 H8 0.9300 . ?
C8 C9 1.386(3) . ?
C9 H9 0.9300 . ?
C10 H10A 0.9700 . ?
C10 H10B 0.9700 . ?
C11 H11A 0.9700 . ?
C11 H11B 0.9700 . ?
C11 C12 1.524(3) . ?
C12 H12A 0.9700 . ?
C12 H12B 0.9700 . ?
C13 H13A 0.9700 . ?
C13 H13B 0.9700 . ?
C13 C14 1.520(4) . ?
C14 H14A 0.9700 . ?
C14 H14B 0.9700 . ?
C15 H15A 0.9700 . ?
C15 H15B 0.9700 . ?
C15 C16 1.504(3) . ?
C16 C17 1.393(3) . ?
C16 C21 1.395(3) . ?
C17 H17 0.9300 . ?
C17 C18 1.388(3) . ?
C18 H18 0.9300 . ?
C18 C19 1.395(3) . ?
C19 C20 1.393(3) . ?
C19 C22 1.502(3) . ?
C20 H20 0.9300 . ?
C20 C21 1.385(4) . ?
C21 H21 0.9300 . ?
C22 H22A 0.9700 . ?
C22 H22B 0.9700 . ?
C23 H23A 0.9700 . ?
C23 H23B 0.9700 . ?
C23 C24 1.528(3) . ?
C24 H24A 0.9700 . ?
C24 H24B 0.9700 . ?
C25 H25A 0.9700 . ?
C25 H25B 0.9700 . ?
C25 C26 1.532(4) . ?
C26 H26A 0.9700 . ?
C26 H26B 0.9700 . ?
C27 H27A 0.9700 . ?
C27 H27B 0.9700 . ?
C27 C28 1.499(3) . ?
C28 C29 1.393(3) . ?
C28 C33 1.392(3) . ?
C29 H29 0.9300 . ?
C29 C30 1.383(3) . ?
C30 H30 0.9300 . ?
C30 C31 1.389(3) . ?
C31 C32 1.394(3) . ?
C31 C34 1.505(3) . ?
C32 H32 0.9300 . ?
C32 C33 1.383(3) . ?
C33 H33 0.9300 . ?
C34 H34A 0.9700 . ?
C34 H34B 0.9700 . ?
C35 H35A 0.9700 . ?
C35 H35B 0.9700 . ?
C35 C36 1.522(3) . ?
C36 H36A 0.9700 . ?
C36 H36B 0.9700 . ?
C37 H37A 0.9600 . ?
C37 H37B 0.9600 . ?
C37 H37C 0.9600 . ?
C39 H39A 0.9600 . ?
C39 H39B 0.9600 . ?
C39 H39C 0.9600 . ?
C39 C40 1.434(5) . ?
C48 H48A 0.9600 . ?
C48 H48B 0.9600 . ?
C48 H48C 0.9600 . ?
O3 H3C 0.8200 . ?
O3 C38 1.389(5) . ?
C38 H38A 0.9600 . ?
C38 H38B 0.9600 . ?
C38 H38C 0.9600 . ?
C38 H38D 0.9600 . ?
C38 H38E 0.9600 . ?
C38 H38F 0.9600 . ?
C38 O3A 1.344(7) . ?
O3A H3AA 0.8200 . ?

loop_
_geom_torsion_atom_site_label_1
_geom_torsion_atom_site_label_2
_geom_torsion_atom_site_label_3
_geom_torsion_atom_site_label_4
_geom_torsion
_geom_torsion_site_symmetry_1
_geom_torsion_site_symmetry_2
_geom_torsion_site_symmetry_3
_geom_torsion_site_symmetry_4
_geom_torsion_publ_flag
Cu1 S1 C26 C25 -32.9(2) . . . . ?
Cu1 S1 C27 C28 -77.01(16) . . . . ?
Cu1 S2 C2 C1 -34.36(17) . . . . ?
Cu1 S2 C3 C4 -84.35(15) . . . . ?
Cu1 S3 C14 C13 -31.00(19) . . . . ?
Cu1 S3 C15 C16 -89.94(15) . . . . ?
Cu1 N1 C1 C2 -39.2(2) . . . . ?
Cu1 N1 C13 C14 -40.8(2) . . . . ?
Cu1 N1 C25 C26 -43.5(2) . . . . ?
Cu2 N2 C22 C19 -54.1(2) . . . . ?
Cu2 N2 C23 C24 13.1(2) . . . . ?
Cu2 N3 C10 C7 66.7(2) . . . . ?
Cu2 N3 C11 C12 -60.37(18) . . . . ?
Cu2 N5 C12 C11 -14.2(2) . . . . ?
Cu2 N5 C24 C23 -58.03(17) . . . . ?
Cu2 N5 C36 C35 -61.7(2) . . . . ?
S1 C27 C28 C29 -78.7(2) . . . . ?
S1 C27 C28 C33 97.6(2) . . . . ?
S2 C3 C4 C5 114.58(19) . . . . ?
S2 C3 C4 C9 -65.2(2) . . . . ?
S3 C15 C16 C17 107.7(2) . . . . ?
S3 C15 C16 C21 -68.5(2) . . . . ?
N1 C1 C2 S2 52.8(2) . . . . ?
N1 C13 C14 S3 51.3(3) . . . . ?
N1 C25 C26 S1 54.7(3) . . . . ?
N2 C23 C24 N5 37.1(3) . . . . ?
N3 C11 C12 N5 49.5(2) . . . . ?
N4 C35 C36 N5 74.0(2) . . . . ?
C1 N1 C13 C14 76.4(3) . . . . ?
C1 N1 C25 C26 -160.3(2) . . . . ?
C2 S2 C3 C4 176.19(15) . . . . ?
C3 S2 C2 C1 74.90(18) . . . . ?
C3 C4 C5 C6 -179.30(19) . . . . ?
C3 C4 C9 C8 179.7(2) . . . . ?
C4 C5 C6 C7 -0.3(3) . . . . ?
C5 C4 C9 C8 -0.1(3) . . . . ?
C5 C6 C7 C8 -0.1(3) . . . . ?
C5 C6 C7 C10 179.95(19) . . . . ?
C6 C7 C8 C9 0.5(3) . . . . ?
C6 C7 C10 N3 -99.9(2) . . . . ?
C7 C8 C9 C4 -0.4(3) . . . . ?
C8 C7 C10 N3 80.2(2) . . . . ?
C9 C4 C5 C6 0.4(3) . . . . ?
C10 N3 C11 C12 168.25(17) . . . . ?
C10 C7 C8 C9 -179.60(19) . . . . ?
C11 N3 C10 C7 -171.57(17) . . . . ?
C12 N5 C24 C23 -163.72(18) . . . . ?
C12 N5 C36 C35 69.5(2) . . . . ?
C13 N1 C1 C2 -156.4(2) . . . . ?
C13 N1 C25 C26 74.0(3) . . . . ?
C14 S3 C15 C16 168.94(16) . . . . ?
C15 S3 C14 C13 79.7(2) . . . . ?
C15 C16 C17 C18 -176.3(2) . . . . ?
C15 C16 C21 C20 175.4(2) . . . . ?
C16 C17 C18 C19 1.3(3) . . . . ?
C17 C16 C21 C20 -0.9(3) . . . . ?
C17 C18 C19 C20 -1.6(3) . . . . ?
C17 C18 C19 C22 -179.5(2) . . . . ?
C18 C19 C20 C21 0.6(3) . . . . ?
C18 C19 C22 N2 -72.2(3) . . . . ?
C19 C20 C21 C16 0.6(3) . . . . ?
C20 C19 C22 N2 109.9(2) . . . . ?
C21 C16 C17 C18 0.0(3) . . . . ?
C22 N2 C23 C24 149.64(18) . . . . ?
C22 C19 C20 C21 178.6(2) . . . . ?
C23 N2 C22 C19 176.90(18) . . . . ?
C24 N5 C12 C11 82.5(2) . . . . ?
C24 N5 C36 C35 -169.93(18) . . . . ?
C25 N1 C1 C2 77.2(2) . . . . ?
C25 N1 C13 C14 -157.7(2) . . . . ?
C26 S1 C27 C28 -177.39(16) . . . . ?
C27 S1 C26 C25 79.4(2) . . . . ?
C27 C28 C29 C30 175.1(2) . . . . ?
C27 C28 C33 C32 -174.95(19) . . . . ?
C28 C29 C30 C31 -0.3(3) . . . . ?
C29 C28 C33 C32 1.5(3) . . . . ?
C29 C30 C31 C32 1.7(3) . . . . ?
C29 C30 C31 C34 -177.1(2) . . . . ?
C30 C31 C32 C33 -1.5(3) . . . . ?
C30 C31 C34 N4 77.1(3) . . . . ?
C31 C32 C33 C28 -0.1(3) . . . . ?
C32 C31 C34 N4 -101.7(2) . . . . ?
C33 C28 C29 C30 -1.3(3) . . . . ?
C34 N4 C35 C36 172.19(18) . . . . ?
C34 C31 C32 C33 177.32(18) . . . . ?
C35 N4 C34 C31 173.79(18) . . . . ?
C36 N5 C12 C11 -158.16(18) . . . . ?
C36 N5 C24 C23 76.0(2) . . . . ?

loop_
_smtbx_masks_void_nr
_smtbx_masks_void_average_x
_smtbx_masks_void_average_y
_smtbx_masks_void_average_z
_smtbx_masks_void_volume
_smtbx_masks_void_count_electrons
_smtbx_masks_void_content
1 0.000 0.000 0.000 65.8 17.5 '2 H2O'
2 0.000 0.500 0.500 65.8 17.5 '2 H2O'
3 0.500 0.000 0.500 65.8 17.5 '2 H2O'
4 0.500 0.500 0.000 65.8 17.5 '2 H2O'
